data_7041732
loop_
_publ_author_name
'Richers, Casseday P.'
'Bertke, Jeffery A.'
'Rauchfuss, Thomas'

_publ_section_title
;
 Syntheses of Transition Metal Methoxysiloxides
;
_journal_name_full 'Dalton Trans.'
_journal_paper_doi 10.1039/C6DT04205H
_journal_year 2017
_chemical_absolute_configuration ad
_chemical_formula_moiety 'C44 H48 Co O3 P3 Si, 0.5(C5 H12)'
_chemical_formula_sum 'C46.5 H54 Co O3 P3 Si'
_chemical_formula_weight 840.82
_space_group_crystal_system orthorhombic
_space_group_IT_number 29
_space_group_name_Hall 'P 2c -2ac'
_space_group_name_H-M_alt 'P c a 21'
_symmetry_space_group_name_Hall 'P 2c -2ac'
_symmetry_space_group_name_H-M 'P c a 21'
_atom_sites_solution_hydrogens geom
_audit_creation_method SHELXL-2014/7
_audit_update_record
;
2016-10-31 deposited with the CCDC.
2017-01-17 downloaded from the CCDC.
;
_cell_angle_alpha 90
_cell_angle_beta 90
_cell_angle_gamma 90
_cell_formula_units_Z 4
_cell_length_a 10.9606(7)
_cell_length_b 19.4711(13)
_cell_length_c 21.7517(15)
_cell_measurement_reflns_used 9630
_cell_measurement_temperature 100(2)
_cell_measurement_theta_max 25.32
_cell_measurement_theta_min 2.33
_cell_volume 4642.1(5)
_computing_cell_refinement 'SAINT V8.34A (Bruker, 2005)'
_computing_data_collection 'APEX2 V2014.9-0 (Bruker, 2014)'
_computing_data_reduction
;
SAINT V8.34A, XPREP v2014/2, SADABS V2014/4 (Bruker, 2014) 
;
_computing_molecular_graphics
;
SHELXTL v2014-4 (Bruker, 2014), CrystalMaker v2.7.7 (CrystalMaker, 1994) 
;
_computing_publication_material 'XCIF V2014-2 (Bruker, 2014)'
_computing_structure_refinement 'SHELX-2014-6 (Sheldrick, 2014)'
_computing_structure_solution 'SHELX-2014-4 (Sheldrick, 2014)'
_diffrn_ambient_temperature 100(2)
_diffrn_measured_fraction_theta_full 0.999
_diffrn_measured_fraction_theta_max 0.994
_diffrn_measurement_device 'Bruker D8 Venture/Photon 100'
_diffrn_measurement_method 'profile data from \f and \w scans'
_diffrn_radiation_monochromator 'multilayer mirrors'
_diffrn_radiation_source 'microfocus sealed tube'
_diffrn_radiation_type MoK\a
_diffrn_radiation_wavelength 0.71073
_diffrn_reflns_av_R_equivalents 0.0490
_diffrn_reflns_av_unetI/netI 0.0336
_diffrn_reflns_Laue_measured_fraction_full 0.999
_diffrn_reflns_Laue_measured_fraction_max 0.994
_diffrn_reflns_limit_h_max 13
_diffrn_reflns_limit_h_min -13
_diffrn_reflns_limit_k_max 23
_diffrn_reflns_limit_k_min -23
_diffrn_reflns_limit_l_max 26
_diffrn_reflns_limit_l_min -26
_diffrn_reflns_number 57504
_diffrn_reflns_point_group_measured_fraction_full 0.997
_diffrn_reflns_point_group_measured_fraction_max 0.991
_diffrn_reflns_theta_full 25.242
_diffrn_reflns_theta_max 25.437
_diffrn_reflns_theta_min 2.329
_exptl_absorpt_coefficient_mu 0.536
_exptl_absorpt_correction_T_max 0.94071
_exptl_absorpt_correction_T_min 0.85117
_exptl_absorpt_correction_type integration
_exptl_absorpt_process_details 'SADABS V2014/4 (Bruker, 2014)'
_exptl_crystal_colour green
_exptl_crystal_density_diffrn 1.203
_exptl_crystal_density_method 'not measured'
_exptl_crystal_description prism
_exptl_crystal_F_000 1772
_exptl_crystal_preparation
;
The data crystal was mounted using oil (Parantone-N, Exxon) to a 
0.3 mm cryo-loop (Hampton Research) with the (1 3 -5) scattering 
planes roughly normal to the spindle axis. 
;
_exptl_crystal_size_max 0.476
_exptl_crystal_size_mid 0.366
_exptl_crystal_size_min 0.256
_refine_diff_density_max 0.548
_refine_diff_density_min -0.697
_refine_diff_density_rms 0.077
_refine_ls_abs_structure_details
;
 Flack x determined using 3675 quotients [(I+)-(I-)]/[(I+)+(I-)]
 (Parsons, Flack and Wagner, Acta Cryst. B69 (2013) 249-259).
;
_refine_ls_abs_structure_Flack 0.004(6)
_refine_ls_extinction_coef 0.0107(8)
_refine_ls_extinction_expression Fc^*^=kFc[1+0.001xFc^2^\l^3^/sin(2\q)]^-1/4^
_refine_ls_extinction_method 'SHELXL-2014/7 (Sheldrick 2014'
_refine_ls_goodness_of_fit_ref 1.119
_refine_ls_hydrogen_treatment constr
_refine_ls_matrix_type full
_refine_ls_number_parameters 634
_refine_ls_number_reflns 8493
_refine_ls_number_restraints 835
_refine_ls_restrained_S_all 1.136
_refine_ls_R_factor_all 0.0517
_refine_ls_R_factor_gt 0.0495
_refine_ls_shift/su_max 0.010
_refine_ls_shift/su_mean 0.000
_refine_ls_structure_factor_coef Fsqd
_refine_ls_weighting_details 'w=1/[\s^2^(Fo^2^)+(0.0512P)^2^+7.9988P] where P=(Fo^2^+2Fc^2^)/3'
_refine_ls_weighting_scheme calc
_refine_ls_wR_factor_gt 0.1279
_refine_ls_wR_factor_ref 0.1296
_reflns_Friedel_coverage 0.936
_reflns_Friedel_fraction_full 0.995
_reflns_Friedel_fraction_max 0.988
_reflns_number_gt 8191
_reflns_number_total 8493
_reflns_threshold_expression 'I > 2\s(I)'
_cod_data_source_file c6dt04205h2.cif
_cod_data_source_block cd32ssaq
_cod_original_formula_sum 'C46.50 H54 Co O3 P3 Si'
_cod_database_code 7041732
_shelx_shelxl_version_number 2014/7
_shelx_space_group_comment
;
The symmetry employed for this shelxl refinement is uniquely defined
by the following loop, which should always be used as a source of
symmetry information in preference to the above space-group names.
They are only intended as comments.
;
_shelx_estimated_absorpt_t_min 0.785
_shelx_estimated_absorpt_t_max 0.875

loop_
_space_group_symop_operation_xyz
'x, y, z'
'-x, -y, z+1/2'
'x+1/2, -y, z'
'-x+1/2, y, z+1/2'

loop_
_atom_site_label
_atom_site_type_symbol
_atom_site_fract_x
_atom_site_fract_y
_atom_site_fract_z
_atom_site_U_iso_or_equiv
_atom_site_adp_type
_atom_site_occupancy
_atom_site_site_symmetry_order
_atom_site_calc_flag
_atom_site_refinement_flags_posn
_atom_site_refinement_flags_adp
_atom_site_refinement_flags_occupancy
_atom_site_disorder_assembly
_atom_site_disorder_group
Co1 Co 0.52346(6) 0.72897(4) 0.60825(4) 0.0268(2) Uani 1 1 d D . . . .
Si1 Si 0.2497(7) 0.7711(5) 0.5541(5) 0.0336(15) Uani 0.589(8) 1 d D U P A 1
O1 O 0.3911(8) 0.7679(6) 0.5660(5) 0.056(2) Uani 0.589(8) 1 d D U P A 1
O2 O 0.1454(7) 0.7895(5) 0.6058(5) 0.054(2) Uani 0.589(8) 1 d D U P A 1
C42 C 0.1691(9) 0.7928(6) 0.6636(5) 0.034(2) Uani 0.589(8) 1 d D U P A 1
H42A H 0.1787 0.7463 0.6801 0.051 Uiso 0.589(8) 1 calc R U P A 1
H42B H 0.1019 0.8160 0.6849 0.051 Uiso 0.589(8) 1 calc R U P A 1
H42C H 0.2448 0.8187 0.6699 0.051 Uiso 0.589(8) 1 calc R U P A 1
O3 O 0.1650(9) 0.7218(6) 0.5117(6) 0.054(2) Uani 0.589(8) 1 d D U P A 1
C43 C 0.2268(13) 0.6881(8) 0.4678(8) 0.051(3) Uani 0.589(8) 1 d D U P A 1
H43A H 0.2899 0.7182 0.4507 0.077 Uiso 0.589(8) 1 calc R U P A 1
H43B H 0.1704 0.6743 0.4351 0.077 Uiso 0.589(8) 1 calc R U P A 1
H43C H 0.2651 0.6472 0.4855 0.077 Uiso 0.589(8) 1 calc R U P A 1
C44 C 0.2812(16) 0.8454(8) 0.5130(8) 0.069(4) Uani 0.589(8) 1 d D U P A 1
H44A H 0.3145 0.8802 0.5408 0.104 Uiso 0.589(8) 1 calc R U P A 1
H44B H 0.2059 0.8626 0.4942 0.104 Uiso 0.589(8) 1 calc R U P A 1
H44C H 0.3409 0.8352 0.4807 0.104 Uiso 0.589(8) 1 calc R U P A 1
Si1B Si 0.2538(12) 0.7626(8) 0.5426(7) 0.037(2) Uani 0.411(8) 1 d D U P A 2
O1B O 0.3609(8) 0.7320(6) 0.5811(5) 0.035(2) Uani 0.411(8) 1 d D U P A 2
O2B O 0.2022(9) 0.8362(5) 0.5189(6) 0.040(3) Uani 0.411(8) 1 d D U P A 2
C42B C 0.2710(15) 0.8826(9) 0.4913(9) 0.047(4) Uani 0.411(8) 1 d D U P A 2
H42D H 0.3531 0.8818 0.5092 0.071 Uiso 0.411(8) 1 calc R U P A 2
H42E H 0.2351 0.9283 0.4971 0.071 Uiso 0.411(8) 1 calc R U P A 2
H42F H 0.2759 0.8723 0.4473 0.071 Uiso 0.411(8) 1 calc R U P A 2
O3B O 0.1912(19) 0.7121(9) 0.4904(9) 0.066(4) Uani 0.411(8) 1 d D U P A 2
C43B C 0.256(3) 0.6754(17) 0.4520(14) 0.083(7) Uani 0.411(8) 1 d D U P A 2
H43D H 0.2944 0.7057 0.4217 0.125 Uiso 0.411(8) 1 calc R U P A 2
H43E H 0.2030 0.6425 0.4309 0.125 Uiso 0.411(8) 1 calc R U P A 2
H43F H 0.3195 0.6505 0.4747 0.125 Uiso 0.411(8) 1 calc R U P A 2
C44B C 0.1621(10) 0.7406(6) 0.6041(7) 0.024(3) Uani 0.411(8) 1 d D U P A 2
H44D H 0.1862 0.6953 0.6196 0.037 Uiso 0.411(8) 1 calc R U P A 2
H44E H 0.0768 0.7391 0.5907 0.037 Uiso 0.411(8) 1 calc R U P A 2
H44F H 0.1713 0.7748 0.6368 0.037 Uiso 0.411(8) 1 calc R U P A 2
P1 P 0.62719(12) 0.78729(7) 0.67873(7) 0.0246(3) Uani 1 1 d D . . . .
P2 P 0.55996(13) 0.63043(8) 0.65450(8) 0.0292(3) Uani 1 1 d D . . . .
P3 P 0.69245(13) 0.72194(8) 0.55267(7) 0.0287(3) Uani 1 1 d D . . . .
C1 C 0.7869(5) 0.7555(3) 0.6863(3) 0.0330(14) Uani 1 1 d . . . . .
H1A H 0.8411 0.7856 0.6619 0.040 Uiso 1 1 calc R U . . .
H1B H 0.8119 0.7594 0.7299 0.040 Uiso 1 1 calc R U . . .
C2 C 0.7105(6) 0.6314(3) 0.6935(3) 0.0338(14) Uani 1 1 d . . . . .
H2A H 0.6979 0.6446 0.7370 0.041 Uiso 1 1 calc R U . . .
H2B H 0.7438 0.5841 0.6932 0.041 Uiso 1 1 calc R U . . .
C3 C 0.8127(5) 0.6749(3) 0.5946(3) 0.0364(15) Uani 1 1 d . . . . .
H3A H 0.8081 0.6258 0.5829 0.044 Uiso 1 1 calc R U . . .
H3B H 0.8930 0.6924 0.5808 0.044 Uiso 1 1 calc R U . . .
C4 C 0.8067(5) 0.6801(3) 0.6652(3) 0.0318(14) Uani 1 1 d . . . . .
C5 C 0.9318(6) 0.6562(4) 0.6901(4) 0.0455(18) Uani 1 1 d . . . . .
H5A H 0.9453 0.6081 0.6788 0.068 Uiso 1 1 calc R U . . .
H5B H 0.9330 0.6608 0.7349 0.068 Uiso 1 1 calc R U . . .
H5C H 0.9965 0.6847 0.6723 0.068 Uiso 1 1 calc R U . . .
C6 C 0.6373(17) 0.8802(4) 0.6637(9) 0.031(2) Uani 0.64(5) 1 d DG U P B 1
C7 C 0.5337(17) 0.9069(6) 0.6357(8) 0.033(2) Uani 0.64(5) 1 d G U P B 1
H7A H 0.4670 0.8777 0.6262 0.039 Uiso 0.64(5) 1 calc R U P B 1
C8 C 0.5278(19) 0.9765(7) 0.6216(6) 0.039(3) Uani 0.64(5) 1 d G U P B 1
H8A H 0.4570 0.9948 0.6024 0.047 Uiso 0.64(5) 1 calc R U P B 1
C9 C 0.625(2) 1.0193(3) 0.6355(7) 0.043(3) Uani 0.64(5) 1 d G U P B 1
H9A H 0.6214 1.0668 0.6258 0.051 Uiso 0.64(5) 1 calc R U P B 1
C10 C 0.7290(17) 0.9926(5) 0.6635(9) 0.049(3) Uani 0.64(5) 1 d G U P B 1
H10A H 0.7957 1.0218 0.6731 0.059 Uiso 0.64(5) 1 calc R U P B 1
C11 C 0.7349(15) 0.9230(6) 0.6777(9) 0.043(3) Uani 0.64(5) 1 d G U P B 1
H11A H 0.8057 0.9048 0.6968 0.051 Uiso 0.64(5) 1 calc R U P B 1
C6B C 0.644(3) 0.8800(6) 0.6645(17) 0.032(3) Uani 0.36(5) 1 d DG U P B 2
C7B C 0.556(3) 0.9152(11) 0.6312(16) 0.032(3) Uani 0.36(5) 1 d G U P B 2
H7B H 0.4881 0.8910 0.6144 0.038 Uiso 0.36(5) 1 calc R U P B 2
C8B C 0.566(3) 0.9857(11) 0.6225(11) 0.034(4) Uani 0.36(5) 1 d G U P B 2
H8B H 0.5056 1.0097 0.5998 0.041 Uiso 0.36(5) 1 calc R U P B 2
C9B C 0.665(3) 1.0210(5) 0.6471(13) 0.043(4) Uani 0.36(5) 1 d G U P B 2
H9B H 0.6719 1.0692 0.6412 0.051 Uiso 0.36(5) 1 calc R U P B 2
C10B C 0.753(2) 0.9858(11) 0.6804(15) 0.049(4) Uani 0.36(5) 1 d G U P B 2
H10B H 0.8207 1.0100 0.6972 0.059 Uiso 0.36(5) 1 calc R U P B 2
C11B C 0.743(3) 0.9153(11) 0.6891(16) 0.040(3) Uani 0.36(5) 1 d G U P B 2
H11B H 0.8032 0.8913 0.7119 0.048 Uiso 0.36(5) 1 calc R U P B 2
C12 C 0.5730(5) 0.7880(3) 0.7590(3) 0.0247(12) Uani 1 1 d . . . . .
C13 C 0.6437(6) 0.8105(3) 0.8083(3) 0.0343(14) Uani 1 1 d . . . . .
H13A H 0.7253 0.8251 0.8016 0.041 Uiso 1 1 calc R U . . .
C14 C 0.5955(7) 0.8114(4) 0.8668(3) 0.0444(17) Uani 1 1 d . . . . .
H14A H 0.6446 0.8266 0.9001 0.053 Uiso 1 1 calc R U . . .
C15 C 0.4786(7) 0.7909(4) 0.8777(3) 0.0435(17) Uani 1 1 d . . . . .
H15A H 0.4467 0.7919 0.9183 0.052 Uiso 1 1 calc R U . . .
C16 C 0.4071(6) 0.7687(4) 0.8296(3) 0.0424(16) Uani 1 1 d . . . . .
H16A H 0.3255 0.7545 0.8371 0.051 Uiso 1 1 calc R U . . .
C17 C 0.4532(5) 0.7670(3) 0.7706(3) 0.0325(14) Uani 1 1 d . . . . .
H17A H 0.4034 0.7515 0.7377 0.039 Uiso 1 1 calc R U . . .
C18 C 0.4558(6) 0.6008(3) 0.7154(3) 0.0315(13) Uani 1 1 d . . . . .
C19 C 0.4929(6) 0.5656(3) 0.7675(3) 0.0377(15) Uani 1 1 d . . . . .
H19A H 0.5765 0.5537 0.7723 0.045 Uiso 1 1 calc R U . . .
C20 C 0.4107(7) 0.5476(4) 0.8125(3) 0.0425(16) Uani 1 1 d . . . . .
H20A H 0.4384 0.5242 0.8482 0.051 Uiso 1 1 calc R U . . .
C21 C 0.2869(7) 0.5633(4) 0.8063(4) 0.0464(17) Uani 1 1 d . . . . .
H21A H 0.2302 0.5510 0.8374 0.056 Uiso 1 1 calc R U . . .
C22 C 0.2488(7) 0.5969(4) 0.7540(3) 0.0439(17) Uani 1 1 d . . . . .
H22A H 0.1648 0.6071 0.7484 0.053 Uiso 1 1 calc R U . . .
C23 C 0.3326(6) 0.6160(3) 0.7093(3) 0.0399(15) Uani 1 1 d . . . . .
H23A H 0.3051 0.6400 0.6739 0.048 Uiso 1 1 calc R U . . .
C24 C 0.5594(8) 0.5516(4) 0.6085(4) 0.030(2) Uani 0.60(2) 1 d DG U P C 1
C25 C 0.6502(8) 0.5019(6) 0.6060(5) 0.035(3) Uani 0.60(2) 1 d G U P C 1
H25A H 0.7202 0.5058 0.6315 0.042 Uiso 0.60(2) 1 calc R U P C 1
C26 C 0.6386(8) 0.4464(5) 0.5662(6) 0.042(3) Uani 0.60(2) 1 d G U P C 1
H26A H 0.7006 0.4124 0.5645 0.051 Uiso 0.60(2) 1 calc R U P C 1
C27 C 0.5361(9) 0.4407(4) 0.5289(4) 0.042(3) Uani 0.60(2) 1 d G U P C 1
H27A H 0.5282 0.4028 0.5017 0.051 Uiso 0.60(2) 1 calc R U P C 1
C28 C 0.4454(8) 0.4905(5) 0.5313(5) 0.039(3) Uani 0.60(2) 1 d G U P C 1
H28A H 0.3754 0.4866 0.5058 0.047 Uiso 0.60(2) 1 calc R U P C 1
C29 C 0.4570(8) 0.5459(4) 0.5711(6) 0.036(2) Uani 0.60(2) 1 d G U P C 1
H29A H 0.3950 0.5800 0.5728 0.043 Uiso 0.60(2) 1 calc R U P C 1
C24B C 0.5572(13) 0.5558(6) 0.6000(6) 0.030(3) Uani 0.40(2) 1 d DG U P C 2
C25B C 0.6167(16) 0.4950(7) 0.6148(6) 0.033(3) Uani 0.40(2) 1 d G U P C 2
H25B H 0.6650 0.4923 0.6510 0.040 Uiso 0.40(2) 1 calc R U P C 2
C26B C 0.6055(17) 0.4381(6) 0.5767(7) 0.039(3) Uani 0.40(2) 1 d G U P C 2
H26B H 0.6462 0.3965 0.5868 0.047 Uiso 0.40(2) 1 calc R U P C 2
C27B C 0.5348(14) 0.4420(6) 0.5237(7) 0.043(3) Uani 0.40(2) 1 d G U P C 2
H27B H 0.5272 0.4031 0.4976 0.051 Uiso 0.40(2) 1 calc R U P C 2
C28B C 0.4753(15) 0.5028(8) 0.5090(7) 0.042(3) Uani 0.40(2) 1 d G U P C 2
H28B H 0.4269 0.5055 0.4728 0.050 Uiso 0.40(2) 1 calc R U P C 2
C29B C 0.4864(14) 0.5598(6) 0.5471(8) 0.038(3) Uani 0.40(2) 1 d G U P C 2
H29B H 0.4457 0.6013 0.5370 0.045 Uiso 0.40(2) 1 calc R U P C 2
C30 C 0.6974(9) 0.6781(4) 0.4790(3) 0.032(2) Uani 0.647(19) 1 d DG U P D 1
C31 C 0.8040(8) 0.6740(5) 0.4446(4) 0.033(2) Uani 0.647(19) 1 d G U P D 1
H31A H 0.8772 0.6940 0.4597 0.040 Uiso 0.647(19) 1 calc R U P D 1
C32 C 0.8036(8) 0.6406(5) 0.3881(4) 0.037(2) Uani 0.647(19) 1 d G U P D 1
H32A H 0.8764 0.6378 0.3646 0.045 Uiso 0.647(19) 1 calc R U P D 1
C33 C 0.6965(10) 0.6114(5) 0.3660(3) 0.048(3) Uani 0.647(19) 1 d G U P D 1
H33A H 0.6962 0.5886 0.3274 0.058 Uiso 0.647(19) 1 calc R U P D 1
C34 C 0.5899(9) 0.6155(7) 0.4004(5) 0.054(3) Uani 0.647(19) 1 d G U P D 1
H34A H 0.5167 0.5956 0.3853 0.064 Uiso 0.647(19) 1 calc R U P D 1
C35 C 0.5903(8) 0.6489(6) 0.4569(4) 0.047(3) Uani 0.647(19) 1 d G U P D 1
H35A H 0.5175 0.6517 0.4804 0.057 Uiso 0.647(19) 1 calc R U P D 1
C30B C 0.6851(19) 0.6820(9) 0.4744(5) 0.038(3) Uani 0.353(19) 1 d DG U P D 2
C31B C 0.7894(17) 0.6557(11) 0.4467(8) 0.037(3) Uani 0.353(19) 1 d G U P D 2
H31B H 0.8654 0.6576 0.4676 0.044 Uiso 0.353(19) 1 calc R U P D 2
C32B C 0.7825(18) 0.6266(11) 0.3885(8) 0.043(3) Uani 0.353(19) 1 d G U P D 2
H32B H 0.8538 0.6086 0.3696 0.051 Uiso 0.353(19) 1 calc R U P D 2
C33B C 0.6713(19) 0.6238(10) 0.3579(6) 0.051(4) Uani 0.353(19) 1 d G U P D 2
H33B H 0.6666 0.6039 0.3181 0.061 Uiso 0.353(19) 1 calc R U P D 2
C34B C 0.5670(16) 0.6501(12) 0.3855(7) 0.049(3) Uani 0.353(19) 1 d G U P D 2
H34B H 0.4909 0.6482 0.3646 0.058 Uiso 0.353(19) 1 calc R U P D 2
C35B C 0.5739(16) 0.6792(11) 0.4438(7) 0.045(3) Uani 0.353(19) 1 d G U P D 2
H35B H 0.5025 0.6972 0.4627 0.053 Uiso 0.353(19) 1 calc R U P D 2
C36 C 0.7582(6) 0.8048(3) 0.5308(3) 0.0317(13) Uani 1 1 d . . . . .
C37 C 0.6788(6) 0.8533(3) 0.5076(3) 0.0373(15) Uani 1 1 d . . . . .
H37A H 0.5946 0.8422 0.5044 0.045 Uiso 1 1 calc R U . . .
C38 C 0.7175(7) 0.9175(4) 0.4889(4) 0.0461(17) Uani 1 1 d . . . . .
H38A H 0.6609 0.9495 0.4725 0.055 Uiso 1 1 calc R U . . .
C39 C 0.8398(7) 0.9347(4) 0.4944(4) 0.0505(19) Uani 1 1 d . . . . .
H39A H 0.8674 0.9790 0.4823 0.061 Uiso 1 1 calc R U . . .
C40 C 0.9210(6) 0.8873(4) 0.5175(4) 0.0461(18) Uani 1 1 d . . . . .
H40A H 1.0048 0.8990 0.5210 0.055 Uiso 1 1 calc R U . . .
C41 C 0.8818(6) 0.8229(3) 0.5356(3) 0.0332(14) Uani 1 1 d . . . . .
H41A H 0.9389 0.7908 0.5515 0.040 Uiso 1 1 calc R U . . .

loop_
_atom_site_aniso_label
_atom_site_aniso_U_11
_atom_site_aniso_U_22
_atom_site_aniso_U_33
_atom_site_aniso_U_23
_atom_site_aniso_U_13
_atom_site_aniso_U_12
Co1 0.0192(3) 0.0326(4) 0.0286(4) -0.0066(4) -0.0045(3) 0.0043(3)
Si1 0.025(2) 0.031(3) 0.045(4) 0.013(2) -0.011(2) -0.0045(16)
O1 0.034(4) 0.067(5) 0.068(6) 0.017(5) -0.008(4) 0.010(4)
O2 0.034(4) 0.064(5) 0.065(4) 0.008(4) -0.005(4) 0.004(3)
C42 0.018(4) 0.037(5) 0.046(5) 0.024(4) 0.005(4) 0.013(4)
O3 0.044(4) 0.067(5) 0.052(5) -0.004(4) 0.010(4) 0.004(4)
C43 0.047(7) 0.039(6) 0.068(8) 0.017(6) 0.046(6) 0.024(5)
C44 0.061(8) 0.060(7) 0.086(9) 0.024(6) -0.010(7) 0.004(6)
Si1B 0.033(3) 0.039(4) 0.040(4) 0.006(3) -0.009(3) -0.003(3)
O1B 0.017(4) 0.032(5) 0.056(5) 0.022(4) -0.008(4) -0.006(3)
O2B 0.018(4) 0.042(5) 0.059(6) 0.022(4) -0.010(4) -0.004(4)
C42B 0.033(8) 0.052(8) 0.057(10) 0.017(7) 0.000(7) -0.011(7)
O3B 0.070(7) 0.066(6) 0.062(7) -0.005(6) -0.001(6) -0.005(6)
C43B 0.085(13) 0.087(12) 0.078(12) -0.017(10) 0.013(10) 0.004(11)
C44B 0.015(5) 0.015(6) 0.043(6) 0.004(5) -0.010(5) -0.004(4)
P1 0.0192(6) 0.0264(7) 0.0282(7) -0.0040(6) -0.0009(6) 0.0018(5)
P2 0.0240(7) 0.0315(8) 0.0320(8) -0.0048(7) -0.0051(6) -0.0005(6)
P3 0.0242(7) 0.0312(8) 0.0309(8) -0.0055(7) 0.0007(6) 0.0039(6)
C1 0.018(3) 0.038(3) 0.043(4) -0.009(3) -0.003(3) 0.002(2)
C2 0.029(3) 0.033(3) 0.039(4) -0.005(3) -0.004(3) 0.005(3)
C3 0.026(3) 0.036(3) 0.048(4) -0.002(3) 0.005(3) 0.009(2)
C4 0.018(3) 0.036(3) 0.041(4) -0.003(3) -0.008(2) 0.007(2)
C5 0.024(3) 0.051(4) 0.062(5) -0.003(4) -0.008(3) 0.011(3)
C6 0.034(5) 0.029(4) 0.032(4) -0.003(4) 0.011(4) -0.001(4)
C7 0.037(6) 0.029(4) 0.033(5) 0.002(4) -0.002(5) -0.002(4)
C8 0.045(7) 0.034(5) 0.038(5) 0.008(4) 0.004(5) -0.004(5)
C9 0.054(8) 0.034(4) 0.041(6) 0.004(4) -0.005(5) -0.009(4)
C10 0.057(7) 0.041(5) 0.049(7) 0.013(5) -0.010(6) -0.016(5)
C11 0.046(5) 0.038(5) 0.043(6) 0.009(4) 0.000(5) -0.010(4)
C6B 0.035(6) 0.029(6) 0.033(6) 0.000(6) 0.007(6) -0.002(6)
C7B 0.039(7) 0.027(6) 0.030(6) 0.001(5) 0.000(6) -0.005(5)
C8B 0.043(8) 0.028(6) 0.032(6) 0.007(5) -0.007(7) -0.005(6)
C9B 0.052(9) 0.032(6) 0.044(7) 0.007(6) -0.005(7) -0.012(6)
C10B 0.059(7) 0.041(6) 0.049(8) 0.011(6) -0.002(7) -0.013(6)
C11B 0.046(6) 0.036(6) 0.039(7) 0.006(6) 0.004(6) -0.009(6)
C12 0.024(3) 0.025(3) 0.025(3) 0.000(2) 0.002(2) 0.002(2)
C13 0.030(3) 0.041(4) 0.032(3) 0.001(3) -0.007(3) -0.006(3)
C14 0.040(4) 0.062(5) 0.031(4) 0.003(3) -0.015(3) -0.002(3)
C15 0.050(4) 0.063(5) 0.018(3) 0.010(3) -0.001(3) -0.005(4)
C16 0.030(3) 0.055(4) 0.043(4) 0.000(3) 0.006(3) -0.006(3)
C17 0.021(3) 0.043(4) 0.034(3) -0.008(3) -0.004(2) 0.000(2)
C18 0.032(3) 0.028(3) 0.034(3) -0.005(3) -0.004(3) -0.004(2)
C19 0.035(3) 0.038(3) 0.040(4) 0.001(3) -0.005(3) -0.002(3)
C20 0.048(4) 0.046(4) 0.033(4) 0.006(3) -0.002(3) -0.008(3)
C21 0.046(4) 0.046(4) 0.047(4) 0.007(3) -0.002(3) -0.011(3)
C22 0.032(3) 0.048(4) 0.052(5) 0.003(3) 0.004(3) -0.007(3)
C23 0.036(3) 0.038(4) 0.045(4) 0.003(3) -0.005(3) -0.001(3)
C24 0.032(4) 0.033(4) 0.026(4) -0.003(4) 0.002(4) -0.004(4)
C25 0.027(5) 0.050(5) 0.027(4) -0.010(4) 0.002(4) 0.005(4)
C26 0.040(5) 0.052(5) 0.035(5) -0.013(4) 0.009(5) 0.002(5)
C27 0.044(5) 0.045(5) 0.037(5) -0.014(4) 0.010(4) -0.012(5)
C28 0.043(5) 0.036(5) 0.038(5) 0.000(4) -0.006(5) -0.016(4)
C29 0.040(5) 0.030(4) 0.038(6) 0.005(4) -0.013(4) -0.004(4)
C24B 0.029(5) 0.032(5) 0.029(6) -0.003(5) 0.003(5) -0.002(5)
C25B 0.031(6) 0.044(5) 0.024(6) -0.004(5) 0.006(5) 0.001(5)
C26B 0.037(6) 0.048(6) 0.032(6) -0.008(5) 0.016(5) -0.001(6)
C27B 0.043(6) 0.046(6) 0.039(6) -0.014(6) 0.006(6) -0.009(6)
C28B 0.042(6) 0.044(6) 0.039(6) -0.013(6) 0.001(6) -0.007(5)
C29B 0.037(6) 0.038(6) 0.038(7) -0.009(5) -0.001(6) -0.002(5)
C30 0.036(4) 0.032(4) 0.028(4) -0.007(4) 0.001(4) 0.001(4)
C31 0.043(5) 0.028(5) 0.030(4) 0.013(4) 0.006(4) 0.001(4)
C32 0.045(5) 0.034(5) 0.032(4) 0.007(4) 0.012(4) -0.007(4)
C33 0.060(6) 0.040(5) 0.045(5) -0.017(4) 0.011(5) -0.007(5)
C34 0.057(6) 0.049(6) 0.054(5) -0.028(5) 0.005(5) -0.015(5)
C35 0.042(5) 0.044(6) 0.055(5) -0.018(5) 0.003(4) -0.007(5)
C30B 0.042(6) 0.036(6) 0.036(6) -0.006(6) 0.005(6) -0.001(6)
C31B 0.044(6) 0.036(7) 0.031(6) 0.000(6) 0.012(5) 0.002(6)
C32B 0.052(7) 0.041(7) 0.035(6) -0.002(6) 0.014(6) 0.004(6)
C33B 0.063(7) 0.043(6) 0.046(6) -0.015(6) 0.012(6) -0.009(6)
C34B 0.053(7) 0.047(7) 0.045(6) -0.022(6) 0.005(6) -0.006(6)
C35B 0.044(6) 0.043(7) 0.046(6) -0.017(6) 0.003(6) -0.002(6)
C36 0.032(3) 0.036(3) 0.027(3) -0.001(3) 0.006(2) 0.004(3)
C37 0.030(3) 0.042(4) 0.040(4) -0.004(3) -0.001(3) 0.000(3)
C38 0.041(4) 0.043(4) 0.054(5) 0.005(3) -0.002(3) 0.000(3)
C39 0.053(4) 0.043(4) 0.056(5) -0.003(4) 0.009(4) -0.013(3)
C40 0.033(3) 0.052(4) 0.053(5) -0.009(4) 0.005(3) -0.011(3)
C41 0.027(3) 0.045(4) 0.027(3) -0.010(3) 0.005(2) 0.003(3)

loop_
_atom_type_symbol
_atom_type_description
_atom_type_scat_dispersion_real
_atom_type_scat_dispersion_imag
_atom_type_scat_source
C C 0.0033 0.0016 'International Tables Vol C Tables 4.2.6.8 and 6.1.1.4'
H H 0.0000 0.0000 'International Tables Vol C Tables 4.2.6.8 and 6.1.1.4'
O O 0.0106 0.0060 'International Tables Vol C Tables 4.2.6.8 and 6.1.1.4'
Si Si 0.0817 0.0704 'International Tables Vol C Tables 4.2.6.8 and 6.1.1.4'
P P 0.1023 0.0942 'International Tables Vol C Tables 4.2.6.8 and 6.1.1.4'
Co Co 0.3494 0.9721 'International Tables Vol C Tables 4.2.6.8 and 6.1.1.4'

loop_
_exptl_crystal_face_index_h
_exptl_crystal_face_index_k
_exptl_crystal_face_index_l
_exptl_crystal_face_perp_dist
3.00 -4.00 1.00 0.1110
1.00 1.00 -3.00 0.1240
-1.00 -1.00 3.00 0.1940
4.00 2.00 1.00 0.0080
-3.00 -4.00 3.00 0.1280
-1.00 -3.00 4.00 0.1790
0.00 0.00 -1.00 0.1440
1.00 3.00 0.00 0.1560
-1.00 1.00 -4.00 0.1780
-3.00 0.00 1.00 0.1190
-4.00 4.00 -3.00 0.1480
-1.00 4.00 4.00 0.2110

loop_
_geom_angle_atom_site_label_1
_geom_angle_atom_site_label_2
_geom_angle_atom_site_label_3
_geom_angle
O1 Co1 P2 135.7(4)
O1B Co1 P2 110.1(3)
O1 Co1 P3 113.8(3)
O1B Co1 P3 128.5(4)
P2 Co1 P3 92.50(6)
O1 Co1 P1 121.8(4)
O1B Co1 P1 133.4(4)
P2 Co1 P1 92.13(6)
P3 Co1 P1 88.88(6)
O1 Si1 O3 129.3(7)
O1 Si1 O2 125.6(7)
O3 Si1 O2 96.9(7)
O1 Si1 C44 85.5(9)
O3 Si1 C44 108.3(9)
O2 Si1 C44 108.0(8)
Si1 O1 Co1 149.1(9)
C42 O2 Si1 122.7(7)
O2 C42 H42A 109.5
O2 C42 H42B 109.5
H42A C42 H42B 109.5
O2 C42 H42C 109.5
H42A C42 H42C 109.5
H42B C42 H42C 109.5
C43 O3 Si1 113.9(10)
O3 C43 H43A 109.5
O3 C43 H43B 109.5
H43A C43 H43B 109.5
O3 C43 H43C 109.5
H43A C43 H43C 109.5
H43B C43 H43C 109.5
Si1 C44 H44A 109.5
Si1 C44 H44B 109.5
H44A C44 H44B 109.5
Si1 C44 H44C 109.5
H44A C44 H44C 109.5
H44B C44 H44C 109.5
O1B Si1B O2B 140.3(11)
O1B Si1B O3B 117.0(10)
O2B Si1B O3B 99.3(10)
O1B Si1B C44B 85.9(10)
O2B Si1B C44B 105.2(8)
O3B Si1B C44B 98.2(11)
Si1B O1B Co1 153.5(10)
C42B O2B Si1B 123.3(12)
O2B C42B H42D 109.5
O2B C42B H42E 109.5
H42D C42B H42E 109.5
O2B C42B H42F 109.5
H42D C42B H42F 109.5
H42E C42B H42F 109.5
C43B O3B Si1B 122.5(17)
O3B C43B H43D 109.5
O3B C43B H43E 109.5
H43D C43B H43E 109.5
O3B C43B H43F 109.5
H43D C43B H43F 109.5
H43E C43B H43F 109.5
Si1B C44B H44D 109.5
Si1B C44B H44E 109.5
H44D C44B H44E 109.5
Si1B C44B H44F 109.5
H44D C44B H44F 109.5
H44E C44B H44F 109.5
C6B P1 C12 100.6(12)
C6 P1 C12 100.3(7)
C6B P1 C1 104.3(11)
C6 P1 C1 106.6(6)
C12 P1 C1 102.8(3)
C6B P1 Co1 115.9(11)
C6 P1 Co1 114.3(6)
C12 P1 Co1 119.5(2)
C1 P1 Co1 111.8(2)
C24 P2 C18 97.4(4)
C24 P2 C2 105.1(4)
C18 P2 C2 103.0(3)
C18 P2 C24B 101.6(5)
C2 P2 C24B 108.1(5)
C24 P2 Co1 118.6(3)
C18 P2 Co1 119.3(2)
C2 P2 Co1 111.2(2)
C24B P2 Co1 112.5(5)
C30 P3 C36 99.9(4)
C30 P3 C3 100.4(4)
C36 P3 C3 106.5(3)
C36 P3 C30B 98.4(6)
C3 P3 C30B 105.9(7)
C30 P3 Co1 122.4(3)
C36 P3 Co1 114.6(2)
C3 P3 Co1 111.0(2)
C30B P3 Co1 119.0(7)
C4 C1 P1 114.8(4)
C4 C1 H1A 108.6
P1 C1 H1A 108.6
C4 C1 H1B 108.6
P1 C1 H1B 108.6
H1A C1 H1B 107.5
C4 C2 P2 115.5(4)
C4 C2 H2A 108.4
P2 C2 H2A 108.4
C4 C2 H2B 108.4
P2 C2 H2B 108.4
H2A C2 H2B 107.5
C4 C3 P3 115.4(4)
C4 C3 H3A 108.4
P3 C3 H3A 108.4
C4 C3 H3B 108.4
P3 C3 H3B 108.4
H3A C3 H3B 107.5
C3 C4 C5 107.0(5)
C3 C4 C2 112.7(5)
C5 C4 C2 106.3(5)
C3 C4 C1 111.3(5)
C5 C4 C1 107.7(5)
C2 C4 C1 111.5(5)
C4 C5 H5A 109.5
C4 C5 H5B 109.5
H5A C5 H5B 109.5
C4 C5 H5C 109.5
H5A C5 H5C 109.5
H5B C5 H5C 109.5
C7 C6 C11 120.0
C7 C6 P1 113.4(9)
C11 C6 P1 126.6(9)
C8 C7 C6 120.0
C8 C7 H7A 120.0
C6 C7 H7A 120.0
C7 C8 C9 120.0
C7 C8 H8A 120.0
C9 C8 H8A 120.0
C8 C9 C10 120.0
C8 C9 H9A 120.0
C10 C9 H9A 120.0
C11 C10 C9 120.0
C11 C10 H10A 120.0
C9 C10 H10A 120.0
C10 C11 C6 120.0
C10 C11 H11A 120.0
C6 C11 H11A 120.0
C7B C6B C11B 120.0
C7B C6B P1 120.0(18)
C11B C6B P1 119.9(18)
C8B C7B C6B 120.0
C8B C7B H7B 120.0
C6B C7B H7B 120.0
C7B C8B C9B 120.0
C7B C8B H8B 120.0
C9B C8B H8B 120.0
C10B C9B C8B 120.0
C10B C9B H9B 120.0
C8B C9B H9B 120.0
C9B C10B C11B 120.0
C9B C10B H10B 120.0
C11B C10B H10B 120.0
C10B C11B C6B 120.0
C10B C11B H11B 120.0
C6B C11B H11B 120.0
C13 C12 C17 118.4(6)
C13 C12 P1 123.5(5)
C17 C12 P1 118.1(5)
C14 C13 C12 120.0(6)
C14 C13 H13A 120.0
C12 C13 H13A 120.0
C15 C14 C13 121.2(6)
C15 C14 H14A 119.4
C13 C14 H14A 119.4
C14 C15 C16 119.7(6)
C14 C15 H15A 120.2
C16 C15 H15A 120.2
C15 C16 C17 120.3(6)
C15 C16 H16A 119.8
C17 C16 H16A 119.8
C16 C17 C12 120.3(6)
C16 C17 H17A 119.8
C12 C17 H17A 119.8
C19 C18 C23 117.9(6)
C19 C18 P2 124.1(5)
C23 C18 P2 117.9(5)
C20 C19 C18 121.0(6)
C20 C19 H19A 119.5
C18 C19 H19A 119.5
C19 C20 C21 120.8(7)
C19 C20 H20A 119.6
C21 C20 H20A 119.6
C22 C21 C20 118.6(7)
C22 C21 H21A 120.7
C20 C21 H21A 120.7
C21 C22 C23 120.3(7)
C21 C22 H22A 119.8
C23 C22 H22A 119.8
C22 C23 C18 121.3(7)
C22 C23 H23A 119.3
C18 C23 H23A 119.3
C25 C24 C29 120.0
C25 C24 P2 127.1(5)
C29 C24 P2 112.9(5)
C26 C25 C24 120.0
C26 C25 H25A 120.0
C24 C25 H25A 120.0
C25 C26 C27 120.0
C25 C26 H26A 120.0
C27 C26 H26A 120.0
C28 C27 C26 120.0
C28 C27 H27A 120.0
C26 C27 H27A 120.0
C27 C28 C29 120.0
C27 C28 H28A 120.0
C29 C28 H28A 120.0
C28 C29 C24 120.0
C28 C29 H29A 120.0
C24 C29 H29A 120.0
C25B C24B C29B 120.0
C25B C24B P2 120.4(9)
C29B C24B P2 119.3(9)
C24B C25B C26B 120.0
C24B C25B H25B 120.0
C26B C25B H25B 120.0
C27B C26B C25B 120.0
C27B C26B H26B 120.0
C25B C26B H26B 120.0
C26B C27B C28B 120.0
C26B C27B H27B 120.0
C28B C27B H27B 120.0
C29B C28B C27B 120.0
C29B C28B H28B 120.0
C27B C28B H28B 120.0
C28B C29B C24B 120.0
C28B C29B H29B 120.0
C24B C29B H29B 120.0
C31 C30 C35 120.0
C31 C30 P3 121.8(5)
C35 C30 P3 118.2(5)
C30 C31 C32 120.0
C30 C31 H31A 120.0
C32 C31 H31A 120.0
C31 C32 C33 120.0
C31 C32 H32A 120.0
C33 C32 H32A 120.0
C32 C33 C34 120.0
C32 C33 H33A 120.0
C34 C33 H33A 120.0
C35 C34 C33 120.0
C35 C34 H34A 120.0
C33 C34 H34A 120.0
C34 C35 C30 120.0
C34 C35 H35A 120.0
C30 C35 H35A 120.0
C31B C30B C35B 120.0
C31B C30B P3 120.7(11)
C35B C30B P3 119.3(11)
C32B C31B C30B 120.0
C32B C31B H31B 120.0
C30B C31B H31B 120.0
C31B C32B C33B 120.0
C31B C32B H32B 120.0
C33B C32B H32B 120.0
C32B C33B C34B 120.0
C32B C33B H33B 120.0
C34B C33B H33B 120.0
C35B C34B C33B 120.0
C35B C34B H34B 120.0
C33B C34B H34B 120.0
C34B C35B C30B 120.0
C34B C35B H35B 120.0
C30B C35B H35B 120.0
C37 C36 C41 117.6(6)
C37 C36 P3 116.7(5)
C41 C36 P3 125.6(5)
C36 C37 C38 122.2(6)
C36 C37 H37A 118.9
C38 C37 H37A 118.9
C37 C38 C39 119.4(7)
C37 C38 H38A 120.3
C39 C38 H38A 120.3
C40 C39 C38 119.5(7)
C40 C39 H39A 120.2
C38 C39 H39A 120.2
C39 C40 C41 120.8(6)
C39 C40 H40A 119.6
C41 C40 H40A 119.6
C40 C41 C36 120.4(6)
C40 C41 H41A 119.8
C36 C41 H41A 119.8

loop_
_geom_bond_atom_site_label_1
_geom_bond_atom_site_label_2
_geom_bond_distance
Co1 O1 1.878(8)
Co1 O1B 1.878(8)
Co1 P2 2.2031(18)
Co1 P3 2.2161(17)
Co1 P1 2.2210(17)
Si1 O1 1.572(9)
Si1 O3 1.623(11)
Si1 O2 1.643(13)
Si1 C44 1.734(19)
O2 C42 1.286(13)
C42 H42A 0.9800
C42 H42B 0.9800
C42 H42C 0.9800
O3 C43 1.342(16)
C43 H43A 0.9800
C43 H43B 0.9800
C43 H43C 0.9800
C44 H44A 0.9800
C44 H44B 0.9800
C44 H44C 0.9800
Si1B O1B 1.559(11)
Si1B O2B 1.627(15)
Si1B O3B 1.652(12)
Si1B C44B 1.73(2)
O2B C42B 1.321(15)
C42B H42D 0.9800
C42B H42E 0.9800
C42B H42F 0.9800
O3B C43B 1.309(19)
C43B H43D 0.9800
C43B H43E 0.9800
C43B H43F 0.9800
C44B H44D 0.9800
C44B H44E 0.9800
C44B H44F 0.9800
P1 C6B 1.841(9)
P1 C6 1.842(6)
P1 C12 1.845(6)
P1 C1 1.864(6)
P2 C24 1.832(6)
P2 C18 1.842(7)
P2 C2 1.856(6)
P2 C24B 1.874(8)
P3 C30 1.816(6)
P3 C36 1.830(7)
P3 C3 1.845(6)
P3 C30B 1.874(9)
C1 C4 1.553(9)
C1 H1A 0.9900
C1 H1B 0.9900
C2 C4 1.546(9)
C2 H2A 0.9900
C2 H2B 0.9900
C3 C4 1.541(10)
C3 H3A 0.9900
C3 H3B 0.9900
C4 C5 1.546(8)
C5 H5A 0.9800
C5 H5B 0.9800
C5 H5C 0.9800
C6 C7 1.3900
C6 C11 1.3900
C7 C8 1.3900
C7 H7A 0.9500
C8 C9 1.3900
C8 H8A 0.9500
C9 C10 1.3900
C9 H9A 0.9500
C10 C11 1.3900
C10 H10A 0.9500
C11 H11A 0.9500
C6B C7B 1.3900
C6B C11B 1.3900
C7B C8B 1.3900
C7B H7B 0.9500
C8B C9B 1.3900
C8B H8B 0.9500
C9B C10B 1.3900
C9B H9B 0.9500
C10B C11B 1.3900
C10B H10B 0.9500
C11B H11B 0.9500
C12 C13 1.393(8)
C12 C17 1.398(8)
C13 C14 1.378(10)
C13 H13A 0.9500
C14 C15 1.362(11)
C14 H14A 0.9500
C15 C16 1.377(10)
C15 H15A 0.9500
C16 C17 1.379(10)
C16 H16A 0.9500
C17 H17A 0.9500
C18 C19 1.387(9)
C18 C23 1.389(9)
C19 C20 1.376(10)
C19 H19A 0.9500
C20 C21 1.398(10)
C20 H20A 0.9500
C21 C22 1.377(10)
C21 H21A 0.9500
C22 C23 1.387(10)
C22 H22A 0.9500
C23 H23A 0.9500
C24 C25 1.3900
C24 C29 1.3900
C25 C26 1.3900
C25 H25A 0.9500
C26 C27 1.3900
C26 H26A 0.9500
C27 C28 1.3900
C27 H27A 0.9500
C28 C29 1.3900
C28 H28A 0.9500
C29 H29A 0.9500
C24B C25B 1.3900
C24B C29B 1.3900
C25B C26B 1.3900
C25B H25B 0.9500
C26B C27B 1.3900
C26B H26B 0.9500
C27B C28B 1.3900
C27B H27B 0.9500
C28B C29B 1.3900
C28B H28B 0.9500
C29B H29B 0.9500
C30 C31 1.3900
C30 C35 1.3900
C31 C32 1.3900
C31 H31A 0.9500
C32 C33 1.3900
C32 H32A 0.9500
C33 C34 1.3900
C33 H33A 0.9500
C34 C35 1.3900
C34 H34A 0.9500
C35 H35A 0.9500
C30B C31B 1.3900
C30B C35B 1.3900
C31B C32B 1.3900
C31B H31B 0.9500
C32B C33B 1.3900
C32B H32B 0.9500
C33B C34B 1.3900
C33B H33B 0.9500
C34B C35B 1.3900
C34B H34B 0.9500
C35B H35B 0.9500
C36 C37 1.380(9)
C36 C41 1.404(9)
C37 C38 1.381(10)
C37 H37A 0.9500
C38 C39 1.387(10)
C38 H38A 0.9500
C39 C40 1.377(11)
C39 H39A 0.9500
C40 C41 1.383(10)
C40 H40A 0.9500
C41 H41A 0.9500
